data_7231017
loop_
_publ_author_name
'Clulow, Rebecca'
'Lightfoot, Philip'

_publ_section_title
;
 New sarcosine--metal halide complexes related to ferroelectric TSCC
;
_journal_issue 28
_journal_name_full CrystEngComm
_journal_page_first 4012
_journal_paper_doi 10.1039/C8CE00719E
_journal_volume 20
_journal_year 2018
_chemical_formula_moiety 'C6 H18 Mg N2 O6, 2(Cl)'
_chemical_formula_sum 'C6 H18 Cl2 Mg N2 O6'
_chemical_formula_weight 309.43
_space_group_crystal_system triclinic
_space_group_IT_number 2
_space_group_name_Hall '-P 1'
_space_group_name_H-M_alt 'P -1'
_symmetry_space_group_name_Hall '-P 1'
_symmetry_space_group_name_H-M 'P -1'
_atom_sites_solution_hydrogens mixed
_audit_creation_method SHELXL-2014/7
_audit_update_record
;
2018-05-03 deposited with the CCDC.
2018-06-25 downloaded from the CCDC.
;
_cell_angle_alpha 84.343(17)
_cell_angle_beta 80.426(17)
_cell_angle_gamma 88.026(17)
_cell_formula_units_Z 1
_cell_length_a 4.7825(5)
_cell_length_b 5.3422(5)
_cell_length_c 13.6722(14)
_cell_measurement_reflns_used 826
_cell_measurement_temperature 293(2)
_cell_measurement_theta_max 27.5
_cell_measurement_theta_min 1.5
_cell_volume 342.71(6)
_computing_structure_refinement 'SHELXL-2014/7 (Sheldrick, 2014)'
_diffrn_ambient_temperature 293(2)
_diffrn_detector_area_resol_mean 13.6612
_diffrn_measured_fraction_theta_full 0.998
_diffrn_measured_fraction_theta_max 0.993
_diffrn_measurement_device_type 'Rigaku Mercury2 (2x2 bin mode)'
_diffrn_measurement_method 'profile data from \w-scans'
_diffrn_radiation_type MoK\a
_diffrn_radiation_wavelength 0.71075
_diffrn_reflns_av_R_equivalents 0.0600
_diffrn_reflns_av_unetI/netI 0.0792
_diffrn_reflns_Laue_measured_fraction_full 0.998
_diffrn_reflns_Laue_measured_fraction_max 0.993
_diffrn_reflns_limit_h_max 6
_diffrn_reflns_limit_h_min -6
_diffrn_reflns_limit_k_max 6
_diffrn_reflns_limit_k_min -6
_diffrn_reflns_limit_l_max 17
_diffrn_reflns_limit_l_min -17
_diffrn_reflns_number 3529
_diffrn_reflns_point_group_measured_fraction_full 0.998
_diffrn_reflns_point_group_measured_fraction_max 0.993
_diffrn_reflns_theta_full 25.242
_diffrn_reflns_theta_max 27.495
_diffrn_reflns_theta_min 3.036
_diffrn_source 'Sealed Tube'
_exptl_absorpt_coefficient_mu 0.536
_exptl_absorpt_correction_T_max 1.000
_exptl_absorpt_correction_T_min 0.521
_exptl_absorpt_correction_type multi-scan
_exptl_absorpt_process_details
'The program SADABS-2008/1 - G.M. Sheldrick was used to apply a multi-scan absorption correction.'
_exptl_crystal_colour colourless
_exptl_crystal_density_diffrn 1.499
_exptl_crystal_description platelet
_exptl_crystal_F_000 162
_exptl_crystal_size_max 0.24
_exptl_crystal_size_mid 0.11
_exptl_crystal_size_min 0.08
_refine_diff_density_max 0.515
_refine_diff_density_min -0.349
_refine_diff_density_rms 0.099
_refine_ls_extinction_method none
_refine_ls_goodness_of_fit_ref 1.335
_refine_ls_hydrogen_treatment mixed
_refine_ls_matrix_type full
_refine_ls_number_parameters 96
_refine_ls_number_reflns 1560
_refine_ls_number_restraints 4
_refine_ls_restrained_S_all 1.334
_refine_ls_R_factor_all 0.1018
_refine_ls_R_factor_gt 0.0648
_refine_ls_shift/su_max 0.000
_refine_ls_shift/su_mean 0.000
_refine_ls_structure_factor_coef Fsqd
_refine_ls_weighting_details 'w=1/[\s^2^(Fo^2^)+(0.1000P)^2^] where P=(Fo^2^+2Fc^2^)/3'
_refine_ls_weighting_scheme calc
_refine_ls_wR_factor_gt 0.2188
_refine_ls_wR_factor_ref 0.2299
_reflns_Friedel_coverage 0.000
_reflns_number_gt 998
_reflns_number_total 1560
_reflns_threshold_expression 'I > 2\s(I)'
_cod_data_source_file c8ce00719e2.cif
_cod_data_source_block shelx_CCDC14
_cod_depositor_comments 'Adding full bibliography for 7231003--7231021.cif.'
_cod_database_code 7231017
_shelx_shelxl_version_number 2014/7
_shelx_space_group_comment
;
The symmetry employed for this shelxl refinement is uniquely defined
by the following loop, which should always be used as a source of
symmetry information in preference to the above space-group names.
They are only intended as comments.
;

loop_
_space_group_symop_operation_xyz
'x, y, z'
'-x, -y, -z'

loop_
_atom_site_label
_atom_site_type_symbol
_atom_site_fract_x
_atom_site_fract_y
_atom_site_fract_z
_atom_site_U_iso_or_equiv
_atom_site_adp_type
_atom_site_occupancy
_atom_site_site_symmetry_order
_atom_site_calc_flag
_atom_site_refinement_flags_posn
_atom_site_refinement_flags_adp
_atom_site_refinement_flags_occupancy
Mg1 Mg 0.0000 0.5000 0.5000 0.0257(6) Uani 1 2 d S . P
Cl1 Cl 0.2241(3) 0.2238(2) 0.17971(11) 0.0421(5) Uani 1 1 d . . .
O2 O 0.6785(7) 0.7234(6) 0.4452(3) 0.0317(8) Uani 1 1 d . . .
O1 O 0.2914(7) 0.6484(6) 0.3811(3) 0.0308(8) Uani 1 1 d . . .
O3 O -0.0617(8) 0.2178(6) 0.4122(3) 0.0357(9) Uani 1 1 d D . .
N1 N 0.5526(9) 0.7143(8) 0.1907(3) 0.0320(10) Uani 1 1 d D . .
C1 C 0.5486(10) 0.6971(8) 0.3738(4) 0.0267(10) Uani 1 1 d . . .
C2 C 0.7210(10) 0.7240(10) 0.2719(4) 0.0334(12) Uani 1 1 d . . .
H2A H 0.8183 0.8830 0.2626 0.040 Uiso 1 1 calc R U .
H2B H 0.8641 0.5906 0.2672 0.040 Uiso 1 1 calc R U .
C3 C 0.7227(14) 0.7322(13) 0.0902(4) 0.0513(16) Uani 1 1 d . . .
H3A H 0.8236 0.8874 0.0785 0.077 Uiso 1 1 calc R U .
H3B H 0.5998 0.7274 0.0416 0.077 Uiso 1 1 calc R U .
H3C H 0.8556 0.5935 0.0850 0.077 Uiso 1 1 calc R U .
H3 H 0.434(9) 0.565(7) 0.208(4) 0.031(14) Uiso 1 1 d D . .
H4 H 0.408(10) 0.846(9) 0.204(5) 0.06(2) Uiso 1 1 d D . .
H8 H 0.062(10) 0.183(11) 0.351(3) 0.052(18) Uiso 1 1 d D . .
H9 H -0.215(11) 0.101(12) 0.438(6) 0.09(3) Uiso 1 1 d D . .

loop_
_atom_site_aniso_label
_atom_site_aniso_U_11
_atom_site_aniso_U_22
_atom_site_aniso_U_33
_atom_site_aniso_U_23
_atom_site_aniso_U_13
_atom_site_aniso_U_12
Mg1 0.0258(12) 0.0206(11) 0.0303(13) -0.0003(9) -0.0037(9) -0.0057(9)
Cl1 0.0507(9) 0.0269(7) 0.0472(9) -0.0048(5) -0.0019(6) -0.0060(6)
O2 0.0304(18) 0.0294(18) 0.036(2) -0.0033(14) -0.0069(15) -0.0059(14)
O1 0.0257(19) 0.0326(19) 0.033(2) 0.0021(15) -0.0039(14) -0.0078(14)
O3 0.047(2) 0.0258(18) 0.035(2) -0.0039(15) -0.0046(17) -0.0120(16)
N1 0.038(3) 0.028(2) 0.030(2) -0.0022(17) -0.0038(19) -0.0058(19)
C1 0.029(3) 0.015(2) 0.035(3) 0.0013(18) -0.006(2) -0.0030(18)
C2 0.027(3) 0.032(3) 0.040(3) 0.001(2) -0.004(2) -0.006(2)
C3 0.065(4) 0.054(4) 0.032(3) -0.001(3) -0.004(3) 0.000(3)

loop_
_atom_type_symbol
_atom_type_description
_atom_type_scat_dispersion_real
_atom_type_scat_dispersion_imag
_atom_type_scat_source
Mg Mg 0.0486 0.0363 'International Tables Vol C Tables 4.2.6.8 and 6.1.1.4'
Cl Cl 0.1484 0.1585 'International Tables Vol C Tables 4.2.6.8 and 6.1.1.4'
C C 0.0033 0.0016 'International Tables Vol C Tables 4.2.6.8 and 6.1.1.4'
N N 0.0061 0.0033 'International Tables Vol C Tables 4.2.6.8 and 6.1.1.4'
O O 0.0106 0.0060 'International Tables Vol C Tables 4.2.6.8 and 6.1.1.4'
H H 0.0000 0.0000 'International Tables Vol C Tables 4.2.6.8 and 6.1.1.4'

loop_
_geom_angle_atom_site_label_1
_geom_angle_atom_site_label_2
_geom_angle_atom_site_label_3
_geom_angle
_geom_angle_site_symmetry_1
_geom_angle_site_symmetry_3
O1 Mg1 O1 180.0 . 2_566
O1 Mg1 O3 92.84(14) . 2_566
O1 Mg1 O3 87.16(14) 2_566 2_566
O1 Mg1 O3 87.16(14) . .
O1 Mg1 O3 92.85(14) 2_566 .
O3 Mg1 O3 180.0 2_566 .
O1 Mg1 O2 89.62(13) . 1_455
O1 Mg1 O2 90.38(13) 2_566 1_455
O3 Mg1 O2 89.14(14) 2_566 1_455
O3 Mg1 O2 90.85(14) . 1_455
O1 Mg1 O2 90.38(13) . 2_666
O1 Mg1 O2 89.62(13) 2_566 2_666
O3 Mg1 O2 90.86(14) 2_566 2_666
O3 Mg1 O2 89.15(14) . 2_666
O2 Mg1 O2 180.00(18) 1_455 2_666
C1 O2 Mg1 130.4(3) . 1_655
C1 O1 Mg1 131.7(3) . .
Mg1 O3 H8 125(4) . .
Mg1 O3 H9 118(5) . .
H8 O3 H9 117(6) . .
C3 N1 C2 114.2(4) . .
C3 N1 H3 116(3) . .
C2 N1 H3 106(3) . .
C3 N1 H4 117(4) . .
C2 N1 H4 103(4) . .
H3 N1 H4 100(5) . .
O1 C1 O2 125.9(5) . .
O1 C1 C2 117.7(4) . .
O2 C1 C2 116.3(4) . .
N1 C2 C1 113.9(4) . .
N1 C2 H2A 108.8 . .
C1 C2 H2A 108.8 . .
N1 C2 H2B 108.8 . .
C1 C2 H2B 108.8 . .
H2A C2 H2B 107.7 . .
N1 C3 H3A 109.5 . .
N1 C3 H3B 109.5 . .
H3A C3 H3B 109.5 . .
N1 C3 H3C 109.5 . .
H3A C3 H3C 109.5 . .
H3B C3 H3C 109.5 . .

loop_
_geom_bond_atom_site_label_1
_geom_bond_atom_site_label_2
_geom_bond_distance
_geom_bond_site_symmetry_2
Mg1 O1 2.069(3) .
Mg1 O1 2.069(3) 2_566
Mg1 O3 2.075(3) 2_566
Mg1 O3 2.075(3) .
Mg1 O2 2.105(4) 1_455
Mg1 O2 2.105(4) 2_666
O2 C1 1.262(6) .
O2 Mg1 2.105(4) 1_655
O1 C1 1.252(5) .
O3 H8 0.97(2) .
O3 H9 0.98(2) .
N1 C3 1.472(7) .
N1 C2 1.482(7) .
N1 H3 0.983(19) .
N1 H4 0.98(2) .
C1 C2 1.492(7) .
C2 H2A 0.9700 .
C2 H2B 0.9700 .
C3 H3A 0.9600 .
C3 H3B 0.9600 .
C3 H3C 0.9600 .

loop_
_geom_hbond_atom_site_label_D
_geom_hbond_atom_site_label_H
_geom_hbond_atom_site_label_A
_geom_hbond_distance_DH
_geom_hbond_distance_HA
_geom_hbond_distance_DA
_geom_hbond_angle_DHA
_geom_hbond_site_symmetry_A
N1 H3 Cl1 0.983(19) 2.21(3) 3.130(4) 156(4) .
N1 H4 Cl1 0.98(2) 2.19(3) 3.098(5) 154(5) 1_565
